data_7708841
loop_
_publ_author_name
'Xie, Feng-Yang'
'Yang, Qi'
'Wang, Jia-Si'
'Yu, Hong-Yi'
'Li, Yue'
'Ruan, Wen-Juan'

_publ_section_title
;
 Benzotrithiophene-based MOFs: interchromophoric interactions affected
 Ln(iii) crystallization selectivity and optoelectronic properties
;
_journal_name_full 'Dalton Transactions'
_journal_paper_doi 10.1039/D1DT02515E
_journal_year 2021
_chemical_formula_moiety 'C72 H36 Yb6 O42 S15, 4(C2 H6 O S), 4(H2O)'
_chemical_formula_sum 'C80 H78 O50 S19 Yb6'
_chemical_formula_weight 3486.89
_space_group_crystal_system monoclinic
_space_group_IT_number 12
_space_group_name_Hall '-I 2y'
_space_group_name_H-M_alt 'I 1 2/m 1'
_atom_sites_solution_hydrogens mixed
_atom_sites_solution_primary iterative
_audit_creation_date 2021-10-11
_audit_creation_method
;
Olex2 1.3
(compiled 2020.11.12 svn.r5f609507 for OlexSys, GUI svn.r6408)
;
_audit_update_record
;
2021-10-25 deposited with the CCDC.	2021-11-01 downloaded from the CCDC.
;
_cell_angle_alpha 90
_cell_angle_beta 115.487(3)
_cell_angle_gamma 90
_cell_formula_units_Z 2
_cell_length_a 14.9644(3)
_cell_length_b 28.2692(5)
_cell_length_c 17.0535(4)
_cell_measurement_reflns_used 22665
_cell_measurement_temperature 100.00(10)
_cell_measurement_theta_max 30.2840
_cell_measurement_theta_min 3.8050
_cell_volume 6512.1(3)
_computing_cell_refinement 'CrysAlisPro 1.171.40.84a (Rigaku OD, 2020)'
_computing_data_collection 'CrysAlisPro 1.171.40.84a (Rigaku OD, 2020)'
_computing_data_reduction 'CrysAlisPro 1.171.40.84a (Rigaku OD, 2020)'
_computing_molecular_graphics 'Olex2 1.3 (Dolomanov et al., 2009)'
_computing_publication_material 'Olex2 1.3 (Dolomanov et al., 2009)'
_computing_structure_refinement 'SHELXL 2018/3 (Sheldrick, 2015)'
_computing_structure_solution 'olex2.solve 1.3 (Bourhis et al., 2015)'
_diffrn_ambient_environment N~2~
_diffrn_ambient_temperature 100.00(10)
_diffrn_detector 'Hybrid Pixel Array Detector'
_diffrn_detector_area_resol_mean 10.0000
_diffrn_measured_fraction_theta_full 0.991
_diffrn_measured_fraction_theta_max 0.836
_diffrn_measurement_details
;
List of Runs (angles in degrees, time in seconds):

  # Type    Start    End  Width  t~exp~   \w     \q     \k     \f   Frames
#--------------------------------------------------------------------------
  1  \w    -40.00  35.00   0.50    4.00    --   -1.30 -82.00 120.00  150
  2  \w    -87.00  18.00   0.50    4.00    --   -1.30 -38.00 150.00  210
;
_diffrn_measurement_device 'four-circle diffractometer'
_diffrn_measurement_device_type 'XtaLAB AFC12 (RINC): Kappa single'
_diffrn_measurement_method '\w scans'
_diffrn_orient_matrix_type 'CrysAlisPro convention (1999,Acta A55,543-557)'
_diffrn_orient_matrix_UB_11 -0.0280348000
_diffrn_orient_matrix_UB_12 0.0167995000
_diffrn_orient_matrix_UB_13 0.0108863000
_diffrn_orient_matrix_UB_21 0.0232041000
_diffrn_orient_matrix_UB_22 0.0186097000
_diffrn_orient_matrix_UB_23 -0.0122372000
_diffrn_orient_matrix_UB_31 -0.0378314000
_diffrn_orient_matrix_UB_32 -0.0010699000
_diffrn_orient_matrix_UB_33 -0.0430696000
_diffrn_radiation_monochromator mirror
_diffrn_radiation_probe x-ray
_diffrn_radiation_type 'Mo K\a'
_diffrn_radiation_wavelength 0.71073
_diffrn_reflns_av_R_equivalents 0.0197
_diffrn_reflns_av_unetI/netI 0.0240
_diffrn_reflns_Laue_measured_fraction_full 0.991
_diffrn_reflns_Laue_measured_fraction_max 0.836
_diffrn_reflns_limit_h_max 20
_diffrn_reflns_limit_h_min -16
_diffrn_reflns_limit_k_max 39
_diffrn_reflns_limit_k_min -32
_diffrn_reflns_limit_l_max 23
_diffrn_reflns_limit_l_min -23
_diffrn_reflns_number 21802
_diffrn_reflns_point_group_measured_fraction_full 0.991
_diffrn_reflns_point_group_measured_fraction_max 0.836
_diffrn_reflns_theta_full 25.242
_diffrn_reflns_theta_max 30.134
_diffrn_reflns_theta_min 3.590
_diffrn_source 'Rotating-anode X-ray tube (dual wavelength)'
_diffrn_source_type 'Rigaku (Mo) X-ray DW Source'
_exptl_absorpt_coefficient_mu 4.647
_exptl_absorpt_correction_T_max 1.00000
_exptl_absorpt_correction_T_min 0.68559
_exptl_absorpt_correction_type multi-scan
_exptl_absorpt_process_details
;
CrysAlisPro 1.171.40.84a (Rigaku Oxford Diffraction, 2020)
Empirical absorption correction using spherical harmonics,
implemented in SCALE3 ABSPACK scaling algorithm.
;
_exptl_crystal_colour 'light yellow'
_exptl_crystal_density_diffrn 1.778
_exptl_crystal_description block
_exptl_crystal_F_000 2928
_exptl_crystal_size_max 0.19
_exptl_crystal_size_mid 0.18
_exptl_crystal_size_min 0.18
_platon_squeeze_details
;
TITL yb-2_a.res in I2/m
CELL   14.9644   28.2692   17.0535     90.00    115.49     90.00
SPGR I2/m
# Solvent Accessible Volume =      1935
# Electrons Found in S.A.V. =       411
# Note: Atoms in Void are Labelled as Cxxx and Qxxx for all Others
C101 0.500 0.125 0.000 !       4.92 eA-3
Q102 0.262 0.524 0.035 !       3.37 eA-3
C103 0.469 0.043 0.134 !       2.67 eA-3
Q104 0.356 0.523 0.011 !       2.63 eA-3
C105 0.200 0.998 0.234 !       2.51 eA-3
C106 0.479 0.160 0.050 !       2.45 eA-3
C107 1.000 0.859 0.003 !       2.38 eA-3
C108 0.516 0.180 0.046 !       1.91 eA-3
Q109 0.344 0.504 0.063 !       1.86 eA-3
Q110 0.331 0.444 0.016 !       1.75 eA-3
C111 0.050 0.497 0.391 !       1.71 eA-3
C112 0.739 0.498 0.219 !       1.71 eA-3
Q113 0.677 0.502 0.156 !       1.69 eA-3
Q114 0.747 0.338 0.146 !       1.67 eA-3
Q115 0.142 0.553 0.047 !       1.64 eA-3
Q116 0.889 0.350 0.407 !       1.63 eA-3
C117 0.549 1.000 0.156 !       1.59 eA-3
Q118 0.736 0.146 0.138 !       1.55 eA-3
Q119 0.618 0.948 0.345 !       1.52 eA-3
Q120 0.828 0.118 0.215 !       1.47 eA-3
C121 0.124 0.921 0.082 !       1.42 eA-3
C122 0.438 0.093-0.002 !       1.39 eA-3
C123 0.405 1.002 0.141 !       1.38 eA-3
C124 0.398 0.980 0.158 !       1.36 eA-3
C125 0.411 0.965 0.147 !       1.35 eA-3
Q126 0.422 0.504 0.078 !       1.29 eA-3
C127 0.548 0.590 0.575 !       1.22 eA-3
C128 0.048 0.090 0.075 !       1.22 eA-3
Q129 0.809 0.541 0.093 !       1.20 eA-3
C130 0.114 0.036 0.178 !       1.20 eA-3
C131 0.522 0.607 0.559 !       1.20 eA-3
Q132 0.085 0.542 0.061 !       1.16 eA-3
Q133 0.552 0.149 0.113 !       1.15 eA-3
C134 0.530 0.414 0.481 !       1.15 eA-3
Q135 0.812 0.900 0.140 !       1.12 eA-3
C136 0.524 0.992 0.202 !       1.11 eA-3
C137 0.158 0.025 0.168 !       1.10 eA-3
Q138 0.731 0.703 0.125 !       1.10 eA-3
C139 0.412 0.115 0.027 !       1.06 eA-3
Q140 0.779 0.064 0.187 !       1.06 eA-3
C141 0.137 0.048 0.125 !       1.04 eA-3
Q142 0.827 0.622 0.183 !       1.03 eA-3
Q143 0.483 0.047 0.346 !       1.01 eA-3
C144 0.088 0.986 0.239 !       0.99 eA-3
C145 0.082 0.034 0.217 !       0.98 eA-3
Q146 0.750 0.313 0.184 !       0.98 eA-3
Q147 0.684 0.679 0.155 !       0.97 eA-3
Q148 0.065 0.554 0.124 !       0.97 eA-3
C149 0.138 0.499 0.469 !       0.94 eA-3
C150 1.000 0.922-0.013 !       0.93 eA-3
Q151 0.686 0.680 0.090 !       0.93 eA-3
Q152 0.564 0.016 0.455 !       0.89 eA-3
C153 0.278 1.003 0.172 !       0.89 eA-3
C154 0.388 0.946 0.036 !       0.88 eA-3
Q155 0.947 0.865 0.046 !       0.87 eA-3
Q156 0.630 0.344 0.092 !       0.83 eA-3
Q157 0.794 0.281 0.194 !       0.83 eA-3
Q158 0.906 0.510 0.097 !       0.81 eA-3
C159 0.014 1.000 0.141 !       0.80 eA-3
C160 0.381 0.496 0.328 !       0.79 eA-3
Q161 0.451 0.439 0.100 !       0.79 eA-3
Q162 0.485 0.446 0.329 !       0.78 eA-3
Q163 0.642 0.633 0.395 !       0.78 eA-3
Q164 0.373 0.931 0.393 !       0.77 eA-3
C165 0.477 0.467 0.325 !       0.72 eA-3
C166 0.055 0.062 0.146 !       0.69 eA-3
Q167 0.668 0.360 0.110 !       0.69 eA-3
Q168 0.987 0.079 0.140 !       0.69 eA-3
Q169 0.762 0.601 0.146 !       0.68 eA-3
C170 0.348 0.451 0.429 !       0.65 eA-3
C171 0.928 0.945 0.030 !       0.63 eA-3
Q172 0.706 0.501 0.047 !       0.62 eA-3
C173 0.153 0.078 0.137 !       0.62 eA-3
Q174 0.091 0.969 0.377 !       0.62 eA-3
Q175 0.887 0.250 0.309 !       0.62 eA-3
C176 0.529 0.499 0.344 !       0.61 eA-3
Q177 0.637 0.537 0.079 !       0.59 eA-3
Q178 0.988 0.548 0.249 !       0.59 eA-3
Q179 0.517 0.552 0.145 !       0.58 eA-3
Q180 0.935 0.054 0.107 !       0.58 eA-3
C181 0.700 0.969 0.026 !       0.57 eA-3
C182 0.910 0.499 0.406 !       0.57 eA-3
Q183 0.874 0.462 0.079 !       0.56 eA-3
Q184 0.577 0.884 0.214 !       0.56 eA-3
C185 0.390 0.905 0.069 !       0.53 eA-3
Q186 0.406 0.503 0.187 !       0.52 eA-3
Q187 0.738 0.857 0.080 !       0.52 eA-3
C188 0.347 0.025 0.082 !       0.52 eA-3
Q189 0.845 0.045 0.145 !       0.52 eA-3
Q190 1.000 0.500 0.000 !       0.52 eA-3
Q191 0.880 0.410 0.150 !       0.51 eA-3
Q192 0.815 0.260 0.197 !       0.51 eA-3
Q193 0.699 0.126 0.176 !       0.51 eA-3
C194 0.879 0.998 0.109 !       0.50 eA-3
C195 0.386 0.500 0.375 !       0.50 eA-3
Q196 0.189 0.406 0.154 !       0.50 eA-3
;
_refine_diff_density_max 3.150
_refine_diff_density_min -3.641
_refine_diff_density_rms 0.162
_refine_ls_extinction_method none
_refine_ls_goodness_of_fit_ref 1.030
_refine_ls_hydrogen_treatment constr
_refine_ls_matrix_type full
_refine_ls_number_parameters 493
_refine_ls_number_reflns 8198
_refine_ls_number_restraints 612
_refine_ls_restrained_S_all 1.074
_refine_ls_R_factor_all 0.0463
_refine_ls_R_factor_gt 0.0445
_refine_ls_shift/su_max 0.001
_refine_ls_shift/su_mean 0.000
_refine_ls_structure_factor_coef Fsqd
_refine_ls_weighting_details 'w=1/[\s^2^(Fo^2^)+(0.0352P)^2^+125.1646P] where P=(Fo^2^+2Fc^2^)/3'
_refine_ls_weighting_scheme calc
_refine_ls_wR_factor_gt 0.1033
_refine_ls_wR_factor_ref 0.1043
_reflns_Friedel_coverage 0.000
_reflns_number_gt 7819
_reflns_number_total 8198
_reflns_threshold_expression 'I > 2\s(I)'
_cod_data_source_file d1dt02515e2.cif
_cod_data_source_block yb-2_sq
_cod_original_formula_sum 'C80 H78 Yb6 O50 S19'
_cod_database_code 7708841
_shelx_shelxl_version_number 2018/3
_shelx_space_group_comment
;
The symmetry employed for this shelxl refinement is uniquely defined
by the following loop, which should always be used as a source of
symmetry information in preference to the above space-group names.
They are only intended as comments.
;
_reflns_odcompleteness_completeness 99.00
_reflns_odcompleteness_iscentric 1
_reflns_odcompleteness_theta 26.32
_olex2_refinement_description
;
1. Restrained distances
 S4-C19 = S4-C18
 1.8 with sigma of 0.02
 S5-C20
 1.8 with sigma of 0.02
 C18-C19
 2.7 with sigma of 0.04
 S1-C2 \\sim S1-C2A
 with sigma of 0.02
 O9-C17 \\sim O9A-C17A
 with sigma of 0.02
 O1-C2 \\sim O1A-C2A
 with sigma of 0.04
 S1A-C2 \\sim S1A-C2A
 with sigma of 0.02
 S3A-C14 \\sim S3A-C14A
 with sigma of 0.02
 O3-C15 \\sim O3A-C15A
 with sigma of 0.02
 C3-C1 \\sim C3-C1A
 with sigma of 0.04
 O4-C15 \\sim O4A-C15A
 with sigma of 0.02
 O5-C12 \\sim O5A-C12
 with sigma of 0.02
 O4-C14 \\sim O4A-C14A
 with sigma of 0.04
 O6-C12 \\sim O6A-C12
 with sigma of 0.02
 C13-C15 \\sim C13-C15A
 with sigma of 0.04
 Yb1-O4 \\sim Yb1-O4A
 with sigma of 0.02
 Yb1-O8 \\sim Yb1-O8A
 with sigma of 0.02
 O2-C1 \\sim O2A-C1A
 with sigma of 0.02
 Yb1-C17 \\sim Yb1-C17A
 with sigma of 0.04
 C13-C14 \\sim C13-C14A
 with sigma of 0.02
 S5-O11 \\sim S5-O11A
 with sigma of 0.02
 C13A-C14 \\sim C13A-C14A
 with sigma of 0.02
 O3-C14 \\sim O3A-C14A
 with sigma of 0.04
 C3-C2 \\sim C3-C2A
 with sigma of 0.02
 O1-O2 \\sim O1A-O2A
 with sigma of 0.04
 C3A-C2 \\sim C3A-C2A
 with sigma of 0.02
 O2-C2 \\sim O2A-C2A
 with sigma of 0.04
 C14-C15 \\sim C14A-C15A
 with sigma of 0.02
 C13A-C15 \\sim C13A-C15A
 with sigma of 0.04
 C2-C1 \\sim C2A-C1A
 with sigma of 0.02
 C3A-C1 \\sim C3A-C1A
 with sigma of 0.04
 Yb1-C15 \\sim Yb1-C15A
 with sigma of 0.04
 O8-C17 \\sim O8A-C17A
 with sigma of 0.02
 Yb2-C1 \\sim Yb2-C1A
 with sigma of 0.04
 S3-C15 \\sim S3-C15A
 with sigma of 0.04
 O8-O9 \\sim O8A-O9A
 with sigma of 0.04
 S4-O10 \\sim S4-O10A
 with sigma of 0.02
 Yb2-O1 \\sim Yb2-O1A
 with sigma of 0.02
 Yb1-O10 \\sim Yb1-O10A
 with sigma of 0.02
 S3-C14 \\sim S3-C14A
 with sigma of 0.02
 O3-O4 \\sim O3A-O4A
 with sigma of 0.04
 S3A-C15 \\sim S3A-C15A
 with sigma of 0.04
 O1-C1 \\sim O1A-C1A
 with sigma of 0.02
 S1-C1 \\sim S1-C1A
 with sigma of 0.04
 S1A-C1 \\sim S1A-C1A
 with sigma of 0.04
2. Uiso/Uaniso restraints and constraints
S4 \\sim O10 \\sim C18 \\sim C19: within 3.8A with sigma of 0.01 and sigma for
terminal atoms of 0.01 within 3.8A
Uanis(S5) \\sim Ueq, Uanis(O11) \\sim Ueq, Uanis(C20) \\sim Ueq: with sigma of
0.01 and sigma for terminal atoms of 0.02
Uanis(C13A) \\sim Ueq, Uanis(O2) \\sim Ueq, Uanis(O8) \\sim Ueq, Uanis(O9)
\\sim Ueq, Uanis(C1) \\sim Ueq: with sigma of 0.01 and sigma for terminal atoms
of 0.02
Uanis(O4) \\sim Ueq, Uanis(O4A) \\sim Ueq, Uanis(C15) \\sim Ueq, Uanis(C15A)
\\sim Ueq, Uanis(C14) \\sim Ueq, Uanis(C14A) \\sim Ueq: with sigma of 0.001 and
sigma for terminal atoms of 0.001
Uanis(S3) \\sim Ueq, Uanis(C13A) \\sim Ueq: with sigma of 0.01 and sigma for
terminal atoms of 0.01
Uanis(S5) \\sim Ueq: with sigma of 0.005 and sigma for terminal atoms of 0.005
Uanis(S1) \\sim Ueq, Uanis(S4) \\sim Ueq: with sigma of 0.01 and sigma for
terminal atoms of 0.01
Uanis(S4) \\sim Ueq, Uanis(S1) \\sim Ueq: with sigma of 0.001 and sigma for
terminal atoms of 0.001
Uanis(O11) = Uanis(O11A)
Uanis(O1) = Uanis(O1A)
Uanis(C1) = Uanis(C1A)
Uanis(S3) = Uanis(C13A)
Uanis(S1) = Uanis(C3A)
3. Rigid body (RIGU) restrains
 All non-hydrogen atoms
 with sigma for 1-2 distances of 0.001 and sigma for 1-3 distances of 0.001
4. Others
 Sof(S3A)=Sof(S2A)=Sof(S1A)=Sof(C13A)=Sof(H13A)=Sof(C10A)=Sof(H10A)=Sof(C3A)=
 Sof(H3A)=Sof(O1A)=Sof(O2A)=Sof(C2A)=Sof(C1A)=Sof(O3A)=Sof(O4A)=Sof(C14A)=
 Sof(C15A)=Sof(O5A)=Sof(O6A)=1-FVAR(1)
 Sof(S3)=Sof(S2)=Sof(S1)=Sof(O3)=Sof(O4)=Sof(O5)=Sof(O6)=Sof(O1)=Sof(O2)=
 Sof(C13)=Sof(H13)=Sof(C10)=Sof(H10)=Sof(C3)=Sof(H3)=Sof(C14)=Sof(C15)=Sof(C2)=
 Sof(C1)=FVAR(1)
 Fixed Sof: S4(0.5) S5(0.25) O8(0.5) O9(0.5) O10(0.5) O11(0.25) C17(0.5)
 H17(0.5) C18(0.5) H18A(0.5) H18B(0.5) H18C(0.5) C19(0.5) H19A(0.5) H19B(0.5)
 H19C(0.5) C20(0.5) H20A(0.5) H20B(0.5) H20C(0.5) O8A(0.5) O9A(0.5) C17A(0.5)
 H17A(0.5) O11A(0.25) O10A(0.5)
5.a Riding coordinates:
 C16(H16)
5.b Aromatic/amide H refined with riding coordinates:
 C13(H13), C13A(H13A), C10(H10), C10A(H10A), C3(H3), C3A(H3A), C17(H17),
 C17A(H17A)
5.c Idealised Me refined as rotating group:
 C18(H18A,H18B,H18C), C19(H19A,H19B,H19C), C20(H20A,H20B,H20C)
;
_platon_squeeze_void_probe_radius 1.20
_olex2_submission_special_instructions 'No special instructions were received'
_oxdiff_exptl_absorpt_empirical_details
;
Empirical correction (ABSPACK) includes:
- Absorption correction using spherical harmonics
- Frame scaling
;
_oxdiff_exptl_absorpt_empirical_full_max 1.933
_oxdiff_exptl_absorpt_empirical_full_min 0.658

loop_
_space_group_symop_operation_xyz
'x, y, z'
'-x, y, -z'
'x+1/2, y+1/2, z+1/2'
'-x+1/2, y+1/2, -z+1/2'
'-x, -y, -z'
'x, -y, z'
'-x+1/2, -y+1/2, -z+1/2'
'x+1/2, -y+1/2, z+1/2'

loop_
_atom_site_label
_atom_site_type_symbol
_atom_site_fract_x
_atom_site_fract_y
_atom_site_fract_z
_atom_site_U_iso_or_equiv
_atom_site_adp_type
_atom_site_occupancy
_atom_site_site_symmetry_order
_atom_site_calc_flag
_atom_site_refinement_flags_posn
_atom_site_refinement_flags_adp
_atom_site_refinement_flags_occupancy
_atom_site_disorder_assembly
_atom_site_disorder_group
Yb1 Yb 0.78409(2) 0.18269(2) 0.35838(2) 0.02912(8) Uani 1 1 d D . . . .
Yb2 Yb -0.09781(2) 0.500000 0.05506(2) 0.02424(8) Uani 1 2 d DS T P . .
S3 S 0.4415(2) 0.31698(10) 0.18186(17) 0.0320(6) Uani 0.559(4) 1 d . U P A 1
S3A S 0.4963(3) 0.23949(16) 0.3248(2) 0.0316(8) Uani 0.441(4) 1 d . . P A 2
S2 S 0.3722(2) 0.22920(10) 0.43185(17) 0.0179(5) Uani 0.559(4) 1 d . . P A 1
S2A S 0.1977(3) 0.29946(14) 0.3955(2) 0.0323(8) Uani 0.441(4) 1 d . . P A 2
S1 S 0.1366(2) 0.37282(11) 0.24799(19) 0.0345(6) Uani 0.559(4) 1 d . U P A 1
S1A S 0.2619(4) 0.38121(16) 0.1401(3) 0.0502(12) Uani 0.441(4) 1 d . . P A 2
S4 S 0.7493(3) 0.11913(15) 0.1731(3) 0.0557(9) Uani 0.5 1 d D U P A 1
S5 S -0.3554(8) 0.500000 -0.0185(8) 0.121(3) Uani 0.5 2 d DS TU P B 1
O3 O 0.6145(12) 0.2657(6) 0.1627(10) 0.026(2) Uani 0.559(4) 1 d D . P A 1
O4 O 0.6528(6) 0.2155(3) 0.2706(5) 0.0267(13) Uani 0.559(4) 1 d D U P A 1
O5 O 0.284(5) 0.1845(13) 0.539(4) 0.025(7) Uani 0.559(4) 1 d D . P A 1
O6 O 0.181(3) 0.2399(12) 0.535(3) 0.025(5) Uani 0.559(4) 1 d D . P A 1
O1 O 0.0229(6) 0.4520(3) 0.1432(5) 0.0317(12) Uani 0.559(4) 1 d D . P A 1
O2 O 0.0950(7) 0.4550(3) 0.0544(5) 0.0374(18) Uani 0.559(4) 1 d D U P A 1
O7 O 0.9201(3) 0.14632(14) 0.4559(3) 0.0355(8) Uani 1 1 d . . . . .
O8 O 0.6893(7) 0.1188(3) 0.3252(7) 0.0325(17) Uani 0.5 1 d D U P A 1
O9 O 0.6342(8) 0.0535(3) 0.3592(7) 0.0332(19) Uani 0.5 1 d D U P A 1
O10 O 0.8104(15) 0.1472(7) 0.2494(9) 0.050(2) Uani 0.5 1 d D U P A 1
O11 O -0.2688(13) 0.500000 -0.0360(12) 0.064(4) Uani 0.5 2 d S TU P B 1
C13 C 0.4854(9) 0.2552(5) 0.3010(8) 0.0294(18) Uani 0.559(4) 1 d . . P A 1
H13 H 0.517578 0.231692 0.341486 0.035 Uiso 0.559(4) 1 calc R U P A 1
C13A C 0.4571(13) 0.3031(6) 0.2015(10) 0.0320(6) Uani 0.441(4) 1 d . U P A 2
H13A H 0.462370 0.319566 0.156504 0.038 Uiso 0.441(4) 1 calc R U P A 2
C10 C 0.2280(9) 0.2848(5) 0.3997(7) 0.0290(19) Uani 0.559(4) 1 d . . P A 1
H10 H 0.172759 0.298586 0.402101 0.035 Uiso 0.559(4) 1 calc R U P A 1
C10A C 0.3446(12) 0.2405(6) 0.4236(10) 0.022(2) Uani 0.441(4) 1 d . . P A 2
H10A H 0.389935 0.216046 0.447106 0.027 Uiso 0.441(4) 1 calc R U P A 2
C3 C 0.2386(11) 0.3797(6) 0.1636(10) 0.043(3) Uani 0.559(4) 1 d . . P A 1
H3 H 0.258858 0.390670 0.122414 0.052 Uiso 0.559(4) 1 calc R U P A 1
C3A C 0.1584(12) 0.3728(6) 0.2320(11) 0.0345(6) Uani 0.441(4) 1 d . . P A 2
H3A H 0.108367 0.379698 0.248829 0.041 Uiso 0.441(4) 1 calc R U P A 2
C9 C 0.3746(4) 0.3119(2) 0.2400(3) 0.0313(9) Uani 1 1 d . . . . .
C8 C 0.4015(4) 0.2773(2) 0.3046(3) 0.0284(9) Uani 1 1 d . . . . .
C7 C 0.3444(4) 0.27293(19) 0.3538(3) 0.0273(9) Uani 1 1 d . . . . .
C6 C 0.2650(4) 0.3026(2) 0.3384(3) 0.0304(9) Uani 1 1 d . . . . .
C5 C 0.2382(4) 0.3374(2) 0.2719(4) 0.0339(10) Uani 1 1 d . . . . .
C4 C 0.2923(5) 0.3416(2) 0.2229(4) 0.0342(9) Uani 1 1 d . . . . .
C14 C 0.5204(8) 0.2658(4) 0.2441(8) 0.0239(14) Uani 0.559(4) 1 d D U P A 1
C15 C 0.6026(8) 0.2490(4) 0.2252(6) 0.0233(13) Uani 0.559(4) 1 d D U P A 1
C11 C 0.2716(4) 0.25048(18) 0.4495(3) 0.0233(8) Uani 1 1 d . . . . .
C12 C 0.2477(4) 0.22517(18) 0.5140(3) 0.0226(8) Uani 1 1 d D . . . .
C2 C 0.1547(11) 0.3999(6) 0.1699(10) 0.036(3) Uani 0.559(4) 1 d D . P A 1
C1 C 0.0863(8) 0.4386(4) 0.1205(7) 0.0294(13) Uani 0.559(4) 1 d D U P A 1
C16 C 1.000000 0.1667(3) 0.500000 0.0309(13) Uani 1 2 d S T P . .
H16 H 1.000000 0.199606 0.500000 0.037 Uiso 1 2 d R U P . .
C17 C 0.6447(12) 0.0962(4) 0.3587(11) 0.039(3) Uani 0.5 1 d D . P A 1
H17 H 0.615280 0.113874 0.387201 0.047 Uiso 0.5 1 calc R U P A 1
C18 C 0.8006(16) 0.0621(6) 0.1959(13) 0.079(3) Uani 0.5 1 d D U P A 1
H18A H 0.816825 0.051975 0.149868 0.119 Uiso 0.5 1 calc R U P A 1
H18B H 0.753555 0.040622 0.200709 0.119 Uiso 0.5 1 calc R U P A 1
H18C H 0.859523 0.062585 0.249641 0.119 Uiso 0.5 1 calc R U P A 1
C19 C 0.8060(14) 0.1349(6) 0.0989(10) 0.066(3) Uani 0.5 1 d D U P A 1
H19A H 0.799917 0.168406 0.088261 0.099 Uiso 0.5 1 calc R U P A 1
H19B H 0.772570 0.118314 0.044977 0.099 Uiso 0.5 1 calc R U P A 1
H19C H 0.874691 0.126318 0.125145 0.099 Uiso 0.5 1 calc R U P A 1
C20 C -0.4328(15) 0.4516(8) -0.0851(16) 0.091(6) Uani 0.5 1 d D U P B 1
H20A H -0.434872 0.452973 -0.142052 0.136 Uiso 0.5 1 calc R U P B 1
H20B H -0.498697 0.454763 -0.089433 0.136 Uiso 0.5 1 calc R U P B 1
H20C H -0.405410 0.421875 -0.058480 0.136 Uiso 0.5 1 calc R U P B 1
O1A O 0.0384(8) 0.4482(4) 0.1161(7) 0.0317(12) Uani 0.441(4) 1 d D . P A 2
O2A O 0.1280(7) 0.4459(3) 0.0391(6) 0.0238(16) Uani 0.441(4) 1 d D . P A 2
C2A C 0.1739(14) 0.3959(6) 0.1584(11) 0.031(3) Uani 0.441(4) 1 d D . P A 2
C1A C 0.1058(10) 0.4333(5) 0.0997(8) 0.0294(13) Uani 0.441(4) 1 d D . P A 2
O3A O 0.5949(17) 0.2768(8) 0.1581(13) 0.029(3) Uani 0.441(4) 1 d D . P A 2
O4A O 0.6508(7) 0.2285(4) 0.2742(7) 0.0314(16) Uani 0.441(4) 1 d D U P A 2
C14A C 0.5051(11) 0.2736(6) 0.2399(11) 0.0307(14) Uani 0.441(4) 1 d D U P A 2
C15A C 0.5897(11) 0.2584(5) 0.2229(9) 0.0313(16) Uani 0.441(4) 1 d D U P A 2
O5A O 0.295(6) 0.1882(16) 0.550(5) 0.023(6) Uani 0.441(4) 1 d D . P A 2
O6A O 0.192(3) 0.2468(15) 0.542(3) 0.020(5) Uani 0.441(4) 1 d D . P A 2
O8A O 0.7268(7) 0.1078(3) 0.3485(7) 0.0292(16) Uani 0.5 1 d D . P A 2
O9A O 0.6788(7) 0.0426(3) 0.3899(6) 0.0305(17) Uani 0.5 1 d D . P A 2
C17A C 0.6804(9) 0.0860(4) 0.3825(8) 0.024(2) Uani 0.5 1 d D . P A 2
H17A H 0.643916 0.103885 0.404281 0.029 Uiso 0.5 1 calc R U P A 2
O11A O -0.2618(18) 0.4723(10) -0.0298(16) 0.064(4) Uani 0.25 1 d . . P C 2
O10A O 0.7932(11) 0.1574(4) 0.2375(7) 0.035(2) Uani 0.5 1 d D . P A 2

loop_
_atom_site_aniso_label
_atom_site_aniso_U_11
_atom_site_aniso_U_22
_atom_site_aniso_U_33
_atom_site_aniso_U_23
_atom_site_aniso_U_13
_atom_site_aniso_U_12
Yb1 0.04196(14) 0.03475(13) 0.02202(11) -0.01043(8) 0.02455(10) -0.02174(10)
Yb2 0.01500(13) 0.04045(18) 0.02058(14) 0.000 0.01079(10) 0.000
S3 0.0427(12) 0.0324(14) 0.0191(12) 0.0071(8) 0.0117(10) -0.0116(9)
S3A 0.0379(17) 0.037(2) 0.0246(17) 0.0004(14) 0.0179(14) -0.0078(15)
S2 0.0225(12) 0.0211(12) 0.0139(9) 0.0058(8) 0.0114(9) 0.0009(9)
S2A 0.039(2) 0.0276(18) 0.0253(15) 0.0062(13) 0.0091(14) 0.0022(14)
S1 0.0341(9) 0.0279(8) 0.0323(9) 0.0087(7) 0.0058(6) -0.0023(7)
S1A 0.072(3) 0.0340(19) 0.0274(19) 0.0084(15) 0.0047(18) -0.0131(18)
S4 0.0624(12) 0.0546(12) 0.0515(11) -0.0072(9) 0.0257(9) -0.0026(9)
S5 0.091(4) 0.169(6) 0.119(5) 0.000 0.060(4) 0.000
O3 0.030(6) 0.028(7) 0.024(3) 0.000(3) 0.015(4) -0.009(3)
O4 0.0273(15) 0.0276(15) 0.0259(15) 0.0010(9) 0.0121(10) -0.0029(9)
O5 0.037(14) 0.026(4) 0.021(16) 0.005(7) 0.021(12) 0.010(7)
O6 0.028(7) 0.021(9) 0.029(8) 0.001(6) 0.017(8) 0.004(7)
O1 0.034(2) 0.029(2) 0.026(3) 0.013(2) 0.008(2) -0.0046(17)
O2 0.038(4) 0.038(4) 0.032(3) 0.015(3) 0.010(3) -0.005(3)
O7 0.0441(19) 0.0254(18) 0.0453(19) 0.0002(15) 0.0270(15) -0.0028(14)
O8 0.044(4) 0.026(3) 0.037(4) -0.005(3) 0.026(3) -0.010(3)
O9 0.039(5) 0.028(3) 0.044(5) 0.003(3) 0.029(4) -0.003(3)
O10 0.059(4) 0.063(5) 0.045(3) -0.003(4) 0.039(3) -0.002(4)
O11 0.041(4) 0.109(11) 0.045(5) 0.000 0.023(4) 0.000
C13 0.033(4) 0.032(5) 0.025(4) 0.002(3) 0.014(3) -0.010(3)
C13A 0.0427(12) 0.0324(14) 0.0191(12) 0.0071(8) 0.0117(10) -0.0116(9)
C10 0.029(4) 0.029(4) 0.025(4) 0.007(3) 0.008(3) 0.002(3)
C10A 0.026(5) 0.023(5) 0.017(4) 0.001(3) 0.010(4) -0.002(3)
C3 0.043(5) 0.043(5) 0.037(6) 0.017(4) 0.011(4) 0.001(4)
C3A 0.0341(9) 0.0279(8) 0.0323(9) 0.0087(7) 0.0058(6) -0.0023(7)
C9 0.041(2) 0.031(2) 0.020(2) 0.0034(16) 0.0119(17) -0.0071(15)
C8 0.035(2) 0.031(2) 0.0186(19) 0.0014(15) 0.0109(16) -0.0071(16)
C7 0.036(2) 0.027(2) 0.0178(19) 0.0031(15) 0.0106(16) -0.0038(15)
C6 0.034(2) 0.030(2) 0.024(2) 0.0036(15) 0.0091(17) -0.0022(16)
C5 0.037(2) 0.031(2) 0.026(2) 0.0058(16) 0.0060(17) -0.0025(16)
C4 0.043(2) 0.028(2) 0.025(2) 0.0056(17) 0.0082(17) -0.0063(15)
C14 0.0254(16) 0.0240(18) 0.0223(17) 0.0021(9) 0.0103(11) -0.0035(9)
C15 0.0241(15) 0.0243(16) 0.0225(15) 0.0002(9) 0.0109(10) -0.0036(9)
C11 0.027(2) 0.0257(19) 0.0179(18) 0.0021(14) 0.0100(15) 0.0017(16)
C12 0.0276(19) 0.0244(17) 0.0179(18) 0.0021(13) 0.0117(15) 0.0065(14)
C2 0.038(5) 0.029(5) 0.032(5) 0.011(4) 0.007(4) -0.007(3)
C1 0.031(3) 0.025(3) 0.025(3) 0.005(2) 0.0048(19) -0.0109(17)
C16 0.045(3) 0.022(3) 0.036(3) 0.000 0.028(2) 0.000
C17 0.053(8) 0.029(3) 0.051(8) 0.000(4) 0.038(8) -0.006(4)
C18 0.092(6) 0.071(5) 0.067(5) -0.012(4) 0.026(5) -0.003(5)
C19 0.087(5) 0.072(5) 0.042(4) -0.021(4) 0.031(4) 0.001(5)
C20 0.062(8) 0.113(13) 0.117(13) -0.009(10) 0.057(9) -0.007(8)
O1A 0.034(2) 0.029(2) 0.026(3) 0.013(2) 0.008(2) -0.0046(17)
O2A 0.027(4) 0.014(3) 0.027(3) 0.006(2) 0.008(3) 0.001(3)
C2A 0.038(5) 0.022(5) 0.022(4) 0.001(4) 0.003(4) -0.008(4)
C1A 0.031(3) 0.025(3) 0.025(3) 0.005(2) 0.0048(19) -0.0109(17)
O3A 0.032(8) 0.028(9) 0.029(3) -0.001(4) 0.015(5) -0.006(4)
O4A 0.0320(18) 0.0321(18) 0.0310(19) 0.0004(10) 0.0144(10) -0.0022(10)
C14A 0.0329(15) 0.0317(17) 0.0285(17) 0.0031(9) 0.0140(10) -0.0049(9)
C15A 0.0326(17) 0.0319(19) 0.0299(18) 0.0014(9) 0.0140(11) -0.0039(9)
O5A 0.034(13) 0.027(6) 0.013(11) 0.002(7) 0.015(9) 0.011(9)
O6A 0.024(8) 0.018(9) 0.018(6) 0.000(6) 0.010(6) 0.003(8)
O8A 0.038(4) 0.023(3) 0.041(5) -0.007(3) 0.032(3) -0.009(3)
O9A 0.028(4) 0.026(3) 0.046(5) -0.003(3) 0.025(4) -0.009(3)
C17A 0.027(5) 0.026(3) 0.027(5) -0.006(3) 0.018(5) -0.010(3)
O11A 0.041(4) 0.109(11) 0.045(5) 0.000 0.023(4) 0.000
O10A 0.048(6) 0.038(6) 0.032(3) -0.013(4) 0.031(4) -0.017(4)

loop_
_atom_type_symbol
_atom_type_description
_atom_type_scat_dispersion_real
_atom_type_scat_dispersion_imag
_atom_type_scat_source
C C 0.0033 0.0016 'International Tables Vol C Tables 4.2.6.8 and 6.1.1.4'
H H 0.0000 0.0000 'International Tables Vol C Tables 4.2.6.8 and 6.1.1.4'
O O 0.0106 0.0060 'International Tables Vol C Tables 4.2.6.8 and 6.1.1.4'
S S 0.1246 0.1234 'International Tables Vol C Tables 4.2.6.8 and 6.1.1.4'
Yb Yb -0.3850 5.5486 'International Tables Vol C Tables 4.2.6.8 and 6.1.1.4'

loop_
_geom_angle_atom_site_label_1
_geom_angle_atom_site_label_2
_geom_angle_atom_site_label_3
_geom_angle
_geom_angle_site_symmetry_1
_geom_angle_site_symmetry_3
_geom_angle_publ_flag
O3 Yb1 O5 129.8(5) 7_655 2_656 ?
O3 Yb1 O6 74.5(5) 7_655 2_656 ?
O3 Yb1 O7 87.5(3) 7_655 . ?
O3 Yb1 O10 77.9(7) 7_655 . ?
O3 Yb1 O3A 10.5(5) 7_655 7_655 ?
O3 Yb1 O5A 129.6(5) 7_655 2_656 ?
O4 Yb1 O3 95.1(4) . 7_655 ?
O4 Yb1 O5 87.0(17) . 2_656 ?
O4 Yb1 O6 94.4(11) . 2_656 ?
O4 Yb1 O7 177.1(3) . . ?
O4 Yb1 O8 83.0(4) . . ?
O4 Yb1 O10 92.9(5) . . ?
O4 Yb1 O3A 104.0(4) . 7_655 ?
O4 Yb1 O5A 82(2) . 2_656 ?
O6 Yb1 O5 55.3(3) 2_656 2_656 ?
O6 Yb1 O5A 55.8(5) 2_656 2_656 ?
O7 Yb1 O5 90.3(17) . 2_656 ?
O7 Yb1 O6 85.0(11) . 2_656 ?
O7 Yb1 O10 89.0(4) . . ?
O7 Yb1 O3A 78.8(4) . 7_655 ?
O7 Yb1 O4A 171.4(3) . . ?
O7 Yb1 O5A 95(2) . 2_656 ?
O7 Yb1 O8A 79.7(3) . . ?
O8 Yb1 O3 153.2(5) . 7_655 ?
O8 Yb1 O5 76.9(4) . 2_656 ?
O8 Yb1 O6 132.2(4) . 2_656 ?
O8 Yb1 O7 95.3(3) . . ?
O8 Yb1 O10 75.6(6) . . ?
O8 Yb1 O3A 147.2(7) . 7_655 ?
O8 Yb1 O5A 76.7(4) . 2_656 ?
O10 Yb1 O5 152.3(6) . 2_656 ?
O10 Yb1 O6 152.0(6) . 2_656 ?
O10 Yb1 O5A 152.2(7) . 2_656 ?
O3A Yb1 O4A 99.4(4) 7_655 . ?
O3A Yb1 O8A 139.7(5) 7_655 . ?
O8A Yb1 O4A 106.4(4) . . ?
O10A Yb1 O7 98.1(3) . . ?
O10A Yb1 O4A 89.1(4) . . ?
O10A Yb1 O8A 78.7(4) . . ?
O1 Yb2 O1 74.5(5) . 6_565 ?
O1 Yb2 O2 126.5(3) . 5_565 ?
O1 Yb2 O2 85.2(3) 6_565 5_565 ?
O1 Yb2 O2 85.2(3) . 2 ?
O1 Yb2 O2 126.5(3) 6_565 2 ?
O1 Yb2 O9 108.2(3) . 4 ?
O1 Yb2 O9 108.2(3) 6_565 7 ?
O1 Yb2 O9 61.6(3) . 7 ?
O1 Yb2 O9 61.6(3) 6_565 4 ?
O1 Yb2 O1A 14.9(2) 6_565 6_565 ?
O1 Yb2 O1A 77.7(3) . 6_565 ?
O2 Yb2 O2 68.0(5) 2 5_565 ?
O2 Yb2 O9 166.4(3) 2 4 ?
O2 Yb2 O9 166.4(3) 5_565 7 ?
O2 Yb2 O9 104.1(3) 5_565 4 ?
O2 Yb2 O9 104.1(3) 2 7 ?
O2 Yb2 O1A 113.1(3) 2 6_565 ?
O2 Yb2 O1A 72.3(4) 5_565 6_565 ?
O9 Yb2 O9 81.1(5) 4 7 ?
O9 Yb2 O1A 121.3(4) 7 6_565 ?
O9 Yb2 O1A 73.2(4) 4 6_565 ?
O2A Yb2 O1A 75.4(4) 2 . ?
O2A Yb2 O1A 130.1(4) 5_565 . ?
O9A Yb2 O1A 90.1(4) 7 . ?
O9A Yb2 O1A 133.3(4) 4 . ?
C9 S3 C14 89.4(4) . . ?
C8 S3A C14A 80.9(5) . . ?
C7 S2 C11 87.0(3) . . ?
C6 S2A C11 87.0(3) . . ?
C2 S1 C5 91.6(5) . . ?
C2A S1A C4 87.4(6) . . ?
O10 S4 C18 104.8(10) . . ?
O10 S4 C19 100.5(9) . . ?
C18 S4 C19 95.1(9) . . ?
O11 S5 C20 104.8(9) . . ?
O11 S5 C20 104.8(9) . 6_565 ?
C20 S5 C20 96.3(18) . 6_565 ?
C15 O3 Yb1 137.7(16) . 7_655 ?
C15 O4 Yb1 154.6(8) . . ?
C12 O5 Yb1 91(3) . 2_656 ?
C12 O6 Yb1 93.0(16) . 2_656 ?
C1 O1 Yb2 119.0(6) . . ?
C1 O2 Yb2 166.7(9) . 5_565 ?
C16 O7 Yb1 124.3(4) 2_756 . ?
C16 O7 Yb1 124.3(4) . . ?
C16 O7 C16 0.0(6) 2_756 . ?
C17 O8 Yb1 136.3(9) . . ?
C17 O9 Yb2 135.6(9) . 7 ?
S4 O10 Yb1 134.4(12) . . ?
S5 O11 Yb2 132.8(12) . . ?
C8 C13 H13 117.7 . . ?
C14 C13 H13 117.7 . . ?
C14 C13 C8 124.6(11) . . ?
C9 C13A H13A 126.8 . . ?
C14A C13A H13A 126.8 . . ?
C14A C13A C9 106.5(13) . . ?
C6 C10 H10 120.1 . . ?
C11 C10 H10 120.1 . . ?
C11 C10 C6 119.8(11) . . ?
C7 C10A H10A 123.2 . . ?
C11 C10A H10A 123.2 . . ?
C11 C10A C7 113.6(12) . . ?
C4 C3 H3 120.5 . . ?
C2 C3 H3 120.5 . . ?
C2 C3 C4 118.9(12) . . ?
C5 C3A H3A 126.6 . . ?
C5 C3A C2A 106.9(13) . . ?
C2A C3A H3A 126.6 . . ?
C8 C9 S3 118.7(5) . . ?
C8 C9 C13A 101.5(7) . . ?
C8 C9 C4 120.5(5) . . ?
C4 C9 S3 120.8(4) . . ?
C4 C9 C13A 138.0(7) . . ?
C13 C8 C7 137.9(7) . . ?
C9 C8 S3A 122.3(5) . . ?
C9 C8 C13 103.4(7) . . ?
C9 C8 C7 118.7(5) . . ?
C7 C8 S3A 119.0(4) . . ?
C8 C7 S2 120.3(4) . . ?
C8 C7 C10A 135.8(8) . . ?
C6 C7 S2 118.7(4) . . ?
C6 C7 C10A 103.2(8) . . ?
C6 C7 C8 120.9(5) . . ?
C7 C6 S2A 122.6(4) . . ?
C7 C6 C10 102.3(7) . . ?
C7 C6 C5 119.6(5) . . ?
C5 C6 S2A 117.8(5) . . ?
C5 C6 C10 137.9(7) . . ?
C6 C5 S1 120.7(5) . . ?
C6 C5 C3A 136.9(9) . . ?
C4 C5 S1 119.3(4) . . ?
C4 C5 C3A 103.2(8) . . ?
C4 C5 C6 119.9(6) . . ?
C9 C4 S1A 117.3(5) . . ?
C9 C4 C3 138.8(8) . . ?
C5 C4 S1A 122.4(5) . . ?
C5 C4 C3 100.9(8) . . ?
C5 C4 C9 120.3(5) . . ?
C13 C14 S3 103.8(8) . . ?
C13 C14 C15 135.9(11) . . ?
C15 C14 S3 120.2(7) . . ?
O3 C15 O4 123.3(9) . . ?
O3 C15 C14 120.1(9) . . ?
O4 C15 C14 116.4(8) . . ?
C10 C11 S2 112.2(7) . . ?
C10 C11 C12 130.4(7) . . ?
C10A C11 S2A 113.6(7) . . ?
C10A C11 C12 128.4(8) . . ?
C12 C11 S2 117.3(4) . . ?
C12 C11 S2A 118.0(4) . . ?
O5 C12 Yb1 61(3) . 2_656 ?
O5 C12 C11 119(4) . . ?
O6 C12 Yb1 59.1(16) . 2_656 ?
O6 C12 O5 119(4) . . ?
O6 C12 C11 121.5(16) . . ?
C11 C12 Yb1 175.5(4) . 2_656 ?
O5A C12 C11 120(5) . . ?
O5A C12 O6A 122(5) . . ?
O6A C12 C11 116.5(19) . . ?
C3 C2 S1 109.2(9) . . ?
C3 C2 C1 131.8(11) . . ?
C1 C2 S1 119.0(10) . . ?
O1 C1 O2 123.4(9) . . ?
O1 C1 C2 119.1(9) . . ?
O2 C1 C2 117.4(11) . . ?
Yb1 C16 H16 81.7 2_756 . ?
O7 C16 Yb1 36.5(3) 2_756 2_756 ?
O7 C16 Yb1 159.7(5) . 2_756 ?
O7 C16 O7 124.9(7) . 2_756 ?
O7 C16 H16 117.5 . . ?
O7 C16 H16 117.5 2_756 . ?
C16 C16 Yb1 0(3) 2_756 2_756 ?
C16 C16 O7 0(10) 2_756 2_756 ?
C16 C16 O7 0(10) 2_756 . ?
C16 C16 H16 0.0 2_756 . ?
O8 C17 H17 115.9 . . ?
O9 C17 O8 128.2(13) . . ?
O9 C17 H17 115.9 . . ?
S4 C18 H18A 109.5 . . ?
S4 C18 H18B 109.5 . . ?
S4 C18 H18C 109.5 . . ?
H18A C18 H18B 109.5 . . ?
H18A C18 H18C 109.5 . . ?
H18B C18 H18C 109.5 . . ?
S4 C19 H19A 109.5 . . ?
S4 C19 H19B 109.5 . . ?
S4 C19 H19C 109.5 . . ?
H19A C19 H19B 109.5 . . ?
H19A C19 H19C 109.5 . . ?
H19B C19 H19C 109.5 . . ?
S5 C20 H20A 109.5 . . ?
S5 C20 H20B 109.5 . . ?
S5 C20 H20C 109.5 . . ?
H20A C20 H20B 109.5 . . ?
H20A C20 H20C 109.5 . . ?
H20B C20 H20C 109.5 . . ?
C1A O1A Yb2 138.5(8) . . ?
C3A C2A S1A 120.2(11) . . ?
C1A C2A S1A 116.6(11) . . ?
C1A C2A C3A 123.3(14) . . ?
O1A C1A O2A 128.3(11) . . ?
O1A C1A C2A 118.2(12) . . ?
O2A C1A C2A 113.5(12) . . ?
C15A O4A Yb1 167.9(10) . . ?
C13A C14A S3A 128.8(13) . . ?
C13A C14A C15A 119.6(15) . . ?
C15A C14A S3A 111.6(10) . . ?
O3A C15A O4A 125.6(13) . . ?
O3A C15A C14A 115.7(12) . . ?
O4A C15A C14A 118.6(11) . . ?
C12 O5A Yb1 92(5) . 2_656 ?
C12 O6A Yb1 88.8(19) . 2_656 ?
C17A O8A Yb1 134.4(8) . . ?
Yb2 C17A H17A 84.3 7 . ?
O8A C17A H17A 117.3 . . ?
O9A C17A O8A 125.4(11) . . ?
O9A C17A H17A 117.3 . . ?
O11A O11A Yb2 70.8(7) 6_565 . ?

loop_
_geom_bond_atom_site_label_1
_geom_bond_atom_site_label_2
_geom_bond_distance
_geom_bond_site_symmetry_2
_geom_bond_publ_flag
Yb1 O3 2.244(16) 7_655 ?
Yb1 O4 2.104(7) . ?
Yb1 O5 2.37(8) 2_656 ?
Yb1 O6 2.32(3) 2_656 ?
Yb1 O7 2.248(4) . ?
Yb1 O8 2.213(8) . ?
Yb1 O10 2.291(10) . ?
Yb1 O3A 2.26(2) 7_655 ?
Yb1 O4A 2.292(9) . ?
Yb1 O5A 2.34(10) 2_656 ?
Yb1 O8A 2.262(7) . ?
Yb1 O10A 2.241(9) . ?
Yb2 O1 2.242(7) 6_565 ?
Yb2 O1 2.242(7) . ?
Yb2 O2 2.275(7) 5_565 ?
Yb2 O2 2.275(7) 2 ?
Yb2 O9 2.325(8) 7 ?
Yb2 O9 2.325(8) 4 ?
Yb2 O1A 2.358(9) 6_565 ?
Yb2 O1A 2.358(9) . ?
Yb2 O2A 2.122(8) 5_565 ?
Yb2 O2A 2.122(8) 2 ?
Yb2 O9A 2.186(8) 7 ?
Yb2 O9A 2.186(8) 4 ?
S3 C9 1.692(6) . ?
S3 C14 1.880(11) . ?
S3A C8 1.690(7) . ?
S3A C14A 1.791(17) . ?
S2 C7 1.731(6) . ?
S2 C11 1.764(6) . ?
S2A C6 1.678(7) . ?
S2A C11 1.764(6) . ?
S1 C5 1.716(7) . ?
S1 C2 1.656(12) . ?
S1A C4 1.705(7) . ?
S1A C2A 1.535(19) . ?
S4 O10 1.461(19) . ?
S4 C18 1.755(15) . ?
S4 C19 1.855(13) . ?
S5 O11 1.45(2) . ?
S5 C20 1.835(16) . ?
S5 C20 1.835(16) 6_565 ?
O3 C15 1.247(9) . ?
O4 C15 1.249(10) . ?
O5 C12 1.267(12) . ?
O6 C12 1.265(11) . ?
O1 C1 1.227(14) . ?
O2 C1 1.276(12) . ?
O7 C16 1.247(6) 2_756 ?
O7 C16 1.247(6) . ?
O8 C17 1.228(11) . ?
O9 C17 1.218(12) . ?
C13 H13 0.9300 . ?
C13 C8 1.428(14) . ?
C13 C14 1.320(16) . ?
C13A H13A 0.9300 . ?
C13A C9 1.647(18) . ?
C13A C14A 1.11(2) . ?
C10 H10 0.9300 . ?
C10 C6 1.467(12) . ?
C10 C11 1.269(13) . ?
C10A H10A 0.9300 . ?
C10A C7 1.502(15) . ?
C10A C11 1.373(17) . ?
C3 H3 0.9300 . ?
C3 C4 1.460(15) . ?
C3 C2 1.42(2) . ?
C3A H3A 0.9300 . ?
C3A C5 1.481(18) . ?
C3A C2A 1.52(2) . ?
C9 C8 1.396(7) . ?
C9 C4 1.414(9) . ?
C8 C7 1.436(7) . ?
C7 C6 1.385(8) . ?
C6 C5 1.421(7) . ?
C5 C4 1.397(9) . ?
C14 C15 1.478(11) . ?
C11 C12 1.479(7) . ?
C12 O5A 1.266(14) . ?
C12 O6A 1.271(13) . ?
C2 C1 1.486(12) . ?
C16 C16 0.000(15) 2_756 ?
C16 H16 0.9301 . ?
C17 H17 0.9300 . ?
C18 H18A 0.9600 . ?
C18 H18B 0.9600 . ?
C18 H18C 0.9600 . ?
C19 H19A 0.9600 . ?
C19 H19B 0.9600 . ?
C19 H19C 0.9600 . ?
C20 H20A 0.9600 . ?
C20 H20B 0.9600 . ?
C20 H20C 0.9600 . ?
O1A C1A 1.230(15) . ?
O2A C1A 1.264(14) . ?
C2A C1A 1.512(13) . ?
O3A C15A 1.254(12) . ?
O4A C15A 1.275(12) . ?
C14A C15A 1.480(14) . ?
O8A C17A 1.242(10) . ?
O9A C17A 1.237(12) . ?
C17A H17A 0.9300 . ?
O11A O11A 1.57(6) 6_565 ?

loop_
_geom_torsion_atom_site_label_1
_geom_torsion_atom_site_label_2
_geom_torsion_atom_site_label_3
_geom_torsion_atom_site_label_4
_geom_torsion
_geom_torsion_site_symmetry_1
_geom_torsion_site_symmetry_2
_geom_torsion_site_symmetry_3
_geom_torsion_site_symmetry_4
_geom_torsion_publ_flag
Yb1 O3 C15 O4 -81.7(19) 7_655 . . . ?
Yb1 O3 C15 C14 103.7(13) 7_655 . . . ?
Yb1 O4 C15 O3 65(3) . . . . ?
Yb1 O4 C15 C14 -120.6(16) . . . . ?
Yb1 O5 C12 O6 -15(4) 2_656 . . . ?
Yb1 O5 C12 C11 174.9(4) 2_656 . . . ?
Yb1 O6 C12 O5 16(4) 2_656 . . . ?
Yb1 O6 C12 C11 -174.8(4) 2_656 . . . ?
Yb1 O7 C16 Yb1 171.4(5) . . . 2_756 ?
Yb1 O7 C16 O7 -168.3(4) . . . 2_756 ?
Yb1 O7 C16 C16 0.00(8) . . . 2_756 ?
Yb1 O8 C17 O9 -142.4(14) . . . . ?
Yb1 O3A C15A O4A -54(3) 7_655 . . . ?
Yb1 O3A C15A C14A 125.2(15) 7_655 . . . ?
Yb1 O4A C15A O3A 29(7) . . . . ?
Yb1 O4A C15A C14A -150(4) . . . . ?
Yb1 O8A C17A Yb2 -160.6(16) . . . 7 ?
Yb1 O8A C17A O9A -158.0(10) . . . . ?
Yb2 O1 C1 O2 9.1(14) . . . . ?
Yb2 O1 C1 C2 -168.5(10) . . . . ?
Yb2 O2 C1 O1 33(4) 5_565 . . . ?
Yb2 O2 C1 C2 -150(3) 5_565 . . . ?
Yb2 O9 C17 O8 158.3(12) 7 . . . ?
Yb2 O1A C1A Yb2 11.3(15) . . . 5_565 ?
Yb2 O1A C1A O2A 6(2) . . . . ?
Yb2 O1A C1A C2A -175.4(12) . . . . ?
Yb2 O2A C1A O1A 13(2) 5_565 . . . ?
Yb2 O2A C1A C2A -165.8(12) 5_565 . . . ?
Yb2 O9A C17A O8A -178.3(10) 7 . . . ?
S3 C9 C8 C13 0.1(8) . . . . ?
S3 C9 C8 C7 -179.8(4) . . . . ?
S3 C9 C4 C3 1.0(14) . . . . ?
S3 C9 C4 C5 -179.3(5) . . . . ?
S3 C14 C15 O3 -7(2) . . . . ?
S3 C14 C15 O4 178.5(9) . . . . ?
S3A C8 C7 C10A -1.3(12) . . . . ?
S3A C8 C7 C6 -178.8(5) . . . . ?
S3A C14A C15A O3A 172(2) . . . . ?
S3A C14A C15A O4A -8(2) . . . . ?
S2 C7 C6 C10 -0.2(7) . . . . ?
S2 C7 C6 C5 -177.2(4) . . . . ?
S2 C11 C12 O5 -15(4) . . . . ?
S2 C11 C12 O6 175(2) . . . . ?
S2A C6 C5 C3A -4.5(13) . . . . ?
S2A C6 C5 C4 179.6(5) . . . . ?
S2A C11 C12 O5A 176(5) . . . . ?
S2A C11 C12 O6A -17(3) . . . . ?
S1 C5 C4 C3 1.5(9) . . . . ?
S1 C5 C4 C9 -178.3(5) . . . . ?
S1 C2 C1 O1 6(2) . . . . ?
S1 C2 C1 O2 -172.0(11) . . . . ?
S1A C2A C1A Yb2 -5(3) . . . 5_565 ?
S1A C2A C1A O1A -175.3(13) . . . . ?
S1A C2A C1A O2A 4(2) . . . . ?
C13 C8 C7 S2 -2.4(11) . . . . ?
C13 C8 C7 C6 179.2(9) . . . . ?
C13 C14 C15 O3 177.3(18) . . . . ?
C13 C14 C15 O4 2(2) . . . . ?
C13A C9 C8 S3A -1.0(8) . . . . ?
C13A C9 C8 C7 -179.0(7) . . . . ?
C13A C9 C4 S1A 0.3(12) . . . . ?
C13A C9 C4 C5 179.1(10) . . . . ?
C13A C14A C15A O3A -8(3) . . . . ?
C13A C14A C15A O4A 171.8(18) . . . . ?
C10 C6 C5 S1 1.3(12) . . . . ?
C10 C6 C5 C4 -176.0(9) . . . . ?
C10 C11 C12 O5 161(4) . . . . ?
C10 C11 C12 O6 -9(3) . . . . ?
C10A C7 C6 S2A 3.1(9) . . . . ?
C10A C7 C6 C5 -177.0(8) . . . . ?
C10A C11 C12 O5A -3(5) . . . . ?
C10A C11 C12 O6A 164(3) . . . . ?
C3 C2 C1 O1 -174.5(16) . . . . ?
C3 C2 C1 O2 8(3) . . . . ?
C3A C5 C4 S1A 0.8(9) . . . . ?
C3A C5 C4 C9 -178.0(8) . . . . ?
C3A C2A C1A Yb2 175.4(12) . . . 5_565 ?
C3A C2A C1A O1A 5(3) . . . . ?
C3A C2A C1A O2A -175.9(16) . . . . ?
C9 S3 C14 C13 -2.9(9) . . . . ?
C9 S3 C14 C15 179.8(10) . . . . ?
C9 C13A C14A S3A 2(2) . . . . ?
C9 C13A C14A C15A -177.7(14) . . . . ?
C9 C8 C7 S2 177.6(4) . . . . ?
C9 C8 C7 C10A 176.7(10) . . . . ?
C9 C8 C7 C6 -0.8(8) . . . . ?
C8 S3A C14A C13A -2.3(19) . . . . ?
C8 S3A C14A C15A 177.5(13) . . . . ?
C8 C13 C14 S3 4.2(14) . . . . ?
C8 C13 C14 C15 -179.3(12) . . . . ?
C8 C9 C4 S1A -177.6(5) . . . . ?
C8 C9 C4 C3 -178.4(11) . . . . ?
C8 C9 C4 C5 1.3(8) . . . . ?
C8 C7 C6 S2A -178.7(4) . . . . ?
C8 C7 C6 C10 178.3(6) . . . . ?
C8 C7 C6 C5 1.2(8) . . . . ?
C7 S2 C11 C10 1.0(7) . . . . ?
C7 S2 C11 C12 177.8(4) . . . . ?
C7 C10A C11 S2A -1.1(14) . . . . ?
C7 C10A C11 C12 177.7(6) . . . . ?
C7 C6 C5 S1 177.0(4) . . . . ?
C7 C6 C5 C3A 175.6(11) . . . . ?
C7 C6 C5 C4 -0.3(8) . . . . ?
C6 S2A C11 C10A 2.3(8) . . . . ?
C6 S2A C11 C12 -176.7(4) . . . . ?
C6 C10 C11 S2 -1.4(12) . . . . ?
C6 C10 C11 C12 -177.7(6) . . . . ?
C6 C5 C4 S1A 177.9(5) . . . . ?
C6 C5 C4 C3 178.9(8) . . . . ?
C6 C5 C4 C9 -0.9(9) . . . . ?
C5 S1 C2 C3 1.2(12) . . . . ?
C5 S1 C2 C1 -178.9(13) . . . . ?
C5 C3A C2A S1A -1(2) . . . . ?
C5 C3A C2A C1A 178.3(15) . . . . ?
C4 S1A C2A C3A 1.4(16) . . . . ?
C4 S1A C2A C1A -178.2(15) . . . . ?
C4 C3 C2 S1 -0.6(19) . . . . ?
C4 C3 C2 C1 179.6(16) . . . . ?
C4 C9 C8 S3A 177.5(5) . . . . ?
C4 C9 C8 C13 179.5(7) . . . . ?
C4 C9 C8 C7 -0.4(8) . . . . ?
C14 S3 C9 C8 1.6(6) . . . . ?
C14 S3 C9 C4 -177.7(6) . . . . ?
C14 C13 C8 C9 -3.1(14) . . . . ?
C14 C13 C8 C7 176.8(10) . . . . ?
C11 S2 C7 C8 -178.9(5) . . . . ?
C11 S2 C7 C6 -0.4(5) . . . . ?
C11 S2A C6 C7 -3.3(5) . . . . ?
C11 S2A C6 C5 176.8(5) . . . . ?
C11 C10 C6 C7 1.0(11) . . . . ?
C11 C10 C6 C5 177.2(7) . . . . ?
C11 C10A C7 C8 -178.8(7) . . . . ?
C11 C10A C7 C6 -1.0(13) . . . . ?
C11 C12 O5A Yb1 174.8(5) . . . 2_656 ?
C11 C12 O6A Yb1 -175.0(4) . . . 2_656 ?
C2 S1 C5 C6 -179.1(8) . . . . ?
C2 S1 C5 C4 -1.8(8) . . . . ?
C2 C3 C4 C9 179.2(11) . . . . ?
C2 C3 C4 C5 -0.5(15) . . . . ?
C16 O7 C16 Yb1 0(32) 2_756 . . 2_756 ?
C16 O7 C16 O7 0(100) 2_756 . . 2_756 ?
C18 S4 O10 Yb1 -111.7(14) . . . . ?
C19 S4 O10 Yb1 150.2(13) . . . . ?
C20 S5 O11 Yb2 -129.6(10) . . . . ?
C20 S5 O11 Yb2 129.6(10) 6_565 . . . ?
C2A S1A C4 C9 177.5(9) . . . . ?
C2A S1A C4 C5 -1.3(9) . . . . ?
C2A C3A C5 C6 -176.1(11) . . . . ?
C2A C3A C5 C4 0.2(14) . . . . ?
C14A S3A C8 C9 1.6(8) . . . . ?
C14A S3A C8 C7 179.5(7) . . . . ?
C14A C13A C9 C8 -0.6(16) . . . . ?
C14A C13A C9 C4 -178.6(12) . . . . ?
O5A C12 O6A Yb1 -8(6) . . . 2_656 ?
O6A C12 O5A Yb1 8(6) . . . 2_656 ?

loop_
_platon_squeeze_void_nr
_platon_squeeze_void_average_x
_platon_squeeze_void_average_y
_platon_squeeze_void_average_z
_platon_squeeze_void_volume
_platon_squeeze_void_count_electrons
_platon_squeeze_void_content
1 -0.022 0.000 0.000 970 208 ' '
2 -0.008 0.500 0.500 970 208 ' '
